data_7218259
loop_
_publ_author_name
'Gopinath, Pushparathinam'
'Ramkumar, Venkatachalam'
'Muraleedharan, Kannoth Manheri'

_publ_section_title
;
 Peptide turns through just &#x2018;one atom&#x2019;! A sulfamide group
 nucleates folding and stabilizes new supramolecular topologies in short
 peptides
;
_journal_issue 45
_journal_name_full CrystEngComm
_journal_page_first 10371
_journal_paper_doi 10.1039/C4CE01938E
_journal_volume 16
_journal_year 2014
_chemical_formula_sum 'C24 H46 N4 O8 S'
_chemical_formula_weight 550.71
_chemical_name_systematic
;

 ?

;
_space_group_IT_number 19
_symmetry_cell_setting orthorhombic
_symmetry_space_group_name_Hall 'P 2ac 2ab'
_symmetry_space_group_name_H-M 'P 21 21 21'
_atom_sites_solution_hydrogens geom
_atom_sites_solution_primary direct
_atom_sites_solution_secondary difmap
_audit_creation_method SHELXL-97
_cell_angle_alpha 90.00
_cell_angle_beta 90.00
_cell_angle_gamma 90.00
_cell_formula_units_Z 4
_cell_length_a 9.1689(4)
_cell_length_b 15.8240(5)
_cell_length_c 21.6607(10)
_cell_measurement_reflns_used 2232
_cell_measurement_temperature 273(2)
_cell_measurement_theta_max 21.08
_cell_measurement_theta_min 2.28
_cell_volume 3142.7(2)
_computing_cell_refinement APEXII,Bruker,2004
_computing_data_collection APEXII,Bruker,2004
_computing_data_reduction SAINT,Bruker,2004
_computing_molecular_graphics 'ORTEP-3 (Farrugia, 1997)'
_computing_publication_material 'SHELXL-97 (Sheldrick, 2008)'
_computing_structure_refinement 'SHELXL-97 (Sheldrick, 2008)'
_computing_structure_solution 'SHELXS-97 (Sheldrick, 2008)'
_diffrn_ambient_temperature 273(2)
_diffrn_measured_fraction_theta_full 0.920
_diffrn_measured_fraction_theta_max 0.839
_diffrn_measurement_device_type 'Bruker APEXII CCD area detector'
_diffrn_measurement_method 'phi and omega scans'
_diffrn_radiation_monochromator graphite
_diffrn_radiation_source 'fine-focus sealed tube'
_diffrn_radiation_type MoK\a
_diffrn_radiation_wavelength 0.71073
_diffrn_reflns_av_R_equivalents 0.0341
_diffrn_reflns_av_sigmaI/netI 0.0722
_diffrn_reflns_limit_h_max 10
_diffrn_reflns_limit_h_min -8
_diffrn_reflns_limit_k_max 20
_diffrn_reflns_limit_k_min -15
_diffrn_reflns_limit_l_max 28
_diffrn_reflns_limit_l_min -18
_diffrn_reflns_number 11534
_diffrn_reflns_theta_full 25.00
_diffrn_reflns_theta_max 28.31
_diffrn_reflns_theta_min 1.88
_exptl_absorpt_coefficient_mu 0.150
_exptl_absorpt_correction_T_max 0.9852
_exptl_absorpt_correction_T_min 0.9636
_exptl_absorpt_correction_type multi-scan
_exptl_absorpt_process_details ' SADABS (Bruker,2004)'
_exptl_crystal_colour colourless
_exptl_crystal_density_diffrn 1.164
_exptl_crystal_density_method 'not measured'
_exptl_crystal_description Rectangular
_exptl_crystal_F_000 1192
_exptl_crystal_size_max 0.25
_exptl_crystal_size_mid 0.15
_exptl_crystal_size_min 0.10
_refine_diff_density_max 0.573
_refine_diff_density_min -0.527
_refine_diff_density_rms 0.061
_refine_ls_abs_structure_details 'Flack H D (1983), Acta Cryst. A39, 876-881'
_refine_ls_abs_structure_Flack 0.05(15)
_refine_ls_extinction_coef 0.0009(8)
_refine_ls_extinction_expression Fc^*^=kFc[1+0.001xFc^2^\l^3^/sin(2\q)]^-1/4^
_refine_ls_extinction_method SHELXL
_refine_ls_goodness_of_fit_ref 1.034
_refine_ls_hydrogen_treatment mixed
_refine_ls_matrix_type full
_refine_ls_number_parameters 345
_refine_ls_number_reflns 6066
_refine_ls_number_restraints 2
_refine_ls_restrained_S_all 1.034
_refine_ls_R_factor_all 0.1329
_refine_ls_R_factor_gt 0.0743
_refine_ls_shift/su_max 0.095
_refine_ls_shift/su_mean 0.068
_refine_ls_structure_factor_coef Fsqd
_refine_ls_weighting_details 'calc w=1/[\s^2^(Fo^2^)+(0.1307P)^2^+0.0000P] where P=(Fo^2^+2Fc^2^)/3'
_refine_ls_weighting_scheme calc
_refine_ls_wR_factor_gt 0.1899
_refine_ls_wR_factor_ref 0.2296
_reflns_number_gt 3473
_reflns_number_total 6066
_reflns_threshold_expression >2sigma(I)
_cod_data_source_file c4ce01938e2.cif
_cod_data_source_block new
_cod_depositor_comments
;
The following automatic conversions were performed:

'_symmetry_cell_setting' value 'Orthorhombic' changed to
'orthorhombic' according to
/usr/data/users/saulius/crontab/automatic-downloads/rss-feeds/RSC/lib/dictionaries/cif_core.dic
dictionary named 'cif_core.dic' version 2.4.2 from 2011-04-26.

Automatic conversion script
Id: cif_fix_values 2827 2014-09-09 07:05:25Z andrius 

 Adding full bibliography for 7218258--7218261.cif.
;
_cod_original_sg_symbol_Hall 'P 2ac 2ab '
_cod_original_sg_symbol_H-M P2(1)2(1)2(1)
_cod_database_code 7218259

loop_
_symmetry_equiv_pos_as_xyz
'x, y, z'
'-x+1/2, -y, z+1/2'
'-x, y+1/2, -z+1/2'
'x+1/2, -y+1/2, -z'

loop_
_atom_site_label
_atom_site_type_symbol
_atom_site_fract_x
_atom_site_fract_y
_atom_site_fract_z
_atom_site_U_iso_or_equiv
_atom_site_adp_type
_atom_site_occupancy
_atom_site_symmetry_multiplicity
_atom_site_calc_flag
_atom_site_refinement_flags
C1 C 0.728(3) 0.7946(12) 0.4534(5) 0.301(14) Uani 1 1 d .
H1A H 0.7706 0.8132 0.4915 0.451 Uiso 1 1 calc R
H1B H 0.6584 0.7505 0.4617 0.451 Uiso 1 1 calc R
H1C H 0.6789 0.8412 0.4339 0.451 Uiso 1 1 calc R
C2 C 0.8373(9) 0.7636(6) 0.4142(3) 0.102(3) Uani 1 1 d .
H2 H 0.9016 0.8122 0.4073 0.122 Uiso 1 1 calc R
C3 C 0.924(3) 0.7049(10) 0.4399(6) 0.351(17) Uani 1 1 d .
H3A H 0.9814 0.7304 0.4719 0.526 Uiso 1 1 calc R
H3B H 0.9874 0.6817 0.4089 0.526 Uiso 1 1 calc R
H3C H 0.8651 0.6607 0.4571 0.526 Uiso 1 1 calc R
C4 C 0.7791(7) 0.7418(3) 0.3502(2) 0.0612(15) Uani 1 1 d .
H4A H 0.7224 0.6902 0.3534 0.073 Uiso 1 1 calc R
H4B H 0.7132 0.7864 0.3374 0.073 Uiso 1 1 calc R
C5 C 0.8923(6) 0.7297(3) 0.3003(2) 0.0487(13) Uani 1 1 d .
H5 H 0.9589 0.6850 0.3139 0.058 Uiso 1 1 calc R
C6 C 0.8186(6) 0.6996(3) 0.2408(2) 0.0538(14) Uani 1 1 d .
C7 C 0.6797(10) 0.7400(4) 0.1546(3) 0.101(3) Uani 1 1 d .
H7A H 0.7305 0.6960 0.1330 0.152 Uiso 1 1 calc R
H7B H 0.6727 0.7890 0.1287 0.152 Uiso 1 1 calc R
H7C H 0.5835 0.7208 0.1652 0.152 Uiso 1 1 calc R
C8 C 1.1122(6) 0.8013(3) 0.2697(2) 0.0477(13) Uani 1 1 d .
C9 C 1.1956(6) 0.8840(3) 0.2597(2) 0.0535(13) Uani 1 1 d .
H9 H 1.2665 0.8746 0.2266 0.064 Uiso 1 1 calc R
C10 C 1.2798(6) 0.9126(3) 0.3172(3) 0.0682(17) Uani 1 1 d .
H10 H 1.3295 0.9652 0.3058 0.082 Uiso 1 1 calc R
C11 C 1.1859(8) 0.9332(5) 0.3723(3) 0.085(2) Uani 1 1 d .
H11A H 1.1339 0.8835 0.3850 0.128 Uiso 1 1 calc R
H11B H 1.1176 0.9767 0.3615 0.128 Uiso 1 1 calc R
H11C H 1.2465 0.9525 0.4056 0.128 Uiso 1 1 calc R
C12 C 1.4000(8) 0.8490(4) 0.3337(4) 0.107(3) Uani 1 1 d .
H12A H 1.4536 0.8693 0.3688 0.161 Uiso 1 1 calc R
H12B H 1.4650 0.8426 0.2993 0.161 Uiso 1 1 calc R
H12C H 1.3567 0.7955 0.3435 0.161 Uiso 1 1 calc R
C13 C 0.7798(5) 1.0249(3) 0.2118(2) 0.0455(12) Uani 1 1 d .
H13 H 0.8283 1.0773 0.1993 0.055 Uiso 1 1 calc R
C14 C 0.6094(12) 1.0234(8) 0.1878(2) 0.175(7) Uani 1 1 d D
H14 H 0.5655 0.9669 0.1891 0.209 Uiso 1 1 calc R
C16 C 0.6240(13) 1.0581(12) 0.1225(3) 0.277(12) Uani 1 1 d D
H16A H 0.5536 1.0314 0.0962 0.416 Uiso 1 1 calc R
H16B H 0.7204 1.0469 0.1073 0.416 Uiso 1 1 calc R
H16C H 0.6073 1.1180 0.1229 0.416 Uiso 1 1 calc R
C17 C 0.7839(5) 1.0145(3) 0.2816(2) 0.0410(11) Uani 1 1 d .
C18 C 0.8100(7) 1.0806(3) 0.3811(2) 0.0530(14) Uani 1 1 d .
H18 H 0.8763 1.0350 0.3932 0.064 Uiso 1 1 calc R
C19 C 0.6595(8) 1.0629(3) 0.4084(2) 0.0593(15) Uani 1 1 d .
C20 C 0.5385(9) 1.0067(4) 0.4951(3) 0.094(2) Uani 1 1 d .
H20A H 0.4953 1.0591 0.5079 0.141 Uiso 1 1 calc R
H20B H 0.5600 0.9729 0.5308 0.141 Uiso 1 1 calc R
H20C H 0.4718 0.9768 0.4689 0.141 Uiso 1 1 calc R
C21 C 0.8707(8) 1.1651(3) 0.4057(2) 0.0661(16) Uani 1 1 d .
H21A H 0.9567 1.1796 0.3819 0.079 Uiso 1 1 calc R
H21B H 0.7985 1.2088 0.3983 0.079 Uiso 1 1 calc R
C22 C 0.9105(9) 1.1666(4) 0.4732(3) 0.082(2) Uani 1 1 d .
H22 H 0.8238 1.1527 0.4976 0.098 Uiso 1 1 calc R
C23 C 1.0297(12) 1.1057(5) 0.4893(4) 0.126(3) Uani 1 1 d .
H23A H 0.9960 1.0489 0.4828 0.189 Uiso 1 1 calc R
H23B H 1.0564 1.1128 0.5318 0.189 Uiso 1 1 calc R
H23C H 1.1130 1.1162 0.4635 0.189 Uiso 1 1 calc R
C24 C 0.9601(14) 1.2570(5) 0.4897(3) 0.131(4) Uani 1 1 d .
H24A H 0.9765 1.2609 0.5333 0.196 Uiso 1 1 calc R
H24B H 0.8858 1.2965 0.4778 0.196 Uiso 1 1 calc R
H24C H 1.0489 1.2698 0.4681 0.196 Uiso 1 1 calc R
N1 N 0.9769(5) 0.8045(2) 0.29047(17) 0.0467(10) Uani 1 1 d .
H1 H 0.9385 0.8529 0.2983 0.056 Uiso 1 1 calc R
N2 N 1.0989(4) 0.9525(2) 0.24040(17) 0.0487(10) Uani 1 1 d .
H2A H 1.0821 0.9938 0.2652 0.058 Uiso 1 1 calc R
N3 N 0.8466(5) 0.9519(2) 0.18179(16) 0.0531(11) Uani 1 1 d .
H3 H 0.7941 0.9102 0.1693 0.064 Uiso 1 1 calc R
N4 N 0.8029(5) 1.0838(2) 0.31441(17) 0.0501(11) Uani 1 1 d .
H4 H 0.8112 1.1317 0.2959 0.060 Uiso 1 1 calc R
O1 O 0.8149(6) 0.6276(2) 0.2242(2) 0.0887(16) Uani 1 1 d .
O2 O 0.7584(5) 0.7612(2) 0.21026(18) 0.0744(13) Uani 1 1 d .
O3 O 1.1766(4) 0.73310(19) 0.26080(17) 0.0601(10) Uani 1 1 d .
O4 O 1.0566(5) 0.8723(2) 0.14461(17) 0.0747(12) Uani 1 1 d .
O5 O 1.0589(5) 1.0287(2) 0.14256(16) 0.0715(11) Uani 1 1 d .
O6 O 0.7708(4) 0.94393(18) 0.30572(15) 0.0536(9) Uani 1 1 d .
O7 O 0.5479(7) 1.0818(3) 0.3858(2) 0.1023(17) Uani 1 1 d .
O8 O 0.6723(5) 1.0237(3) 0.46159(16) 0.0761(12) Uani 1 1 d .
S1 S 1.02257(16) 0.95135(7) 0.17246(5) 0.0522(4) Uani 1 1 d .
C15 C 0.5243(15) 1.0885(7) 0.2245(5) 0.261(11) Uani 1 1 d D
H15A H 0.5625 1.1438 0.2163 0.391 Uiso 1 1 calc R
H15B H 0.5331 1.0764 0.2678 0.391 Uiso 1 1 calc R
H15C H 0.4234 1.0864 0.2128 0.391 Uiso 1 1 calc R

loop_
_atom_site_aniso_label
_atom_site_aniso_U_11
_atom_site_aniso_U_22
_atom_site_aniso_U_33
_atom_site_aniso_U_23
_atom_site_aniso_U_13
_atom_site_aniso_U_12
C1 0.47(3) 0.36(2) 0.076(6) -0.048(9) -0.036(11) 0.27(2)
C2 0.089(6) 0.154(7) 0.064(4) -0.013(5) 0.003(4) 0.006(6)
C3 0.68(4) 0.210(13) 0.160(11) -0.092(9) -0.246(19) 0.28(2)
C4 0.063(4) 0.056(3) 0.065(3) 0.008(3) -0.006(3) -0.002(3)
C5 0.054(3) 0.028(2) 0.064(3) 0.001(2) -0.015(3) 0.002(2)
C6 0.067(4) 0.030(2) 0.064(3) 0.000(2) -0.013(3) 0.000(3)
C7 0.131(7) 0.074(4) 0.098(5) -0.010(4) -0.073(5) -0.009(4)
C8 0.059(4) 0.033(2) 0.051(3) -0.006(2) -0.004(3) -0.001(2)
C9 0.055(4) 0.040(3) 0.065(3) -0.006(2) 0.006(3) 0.004(2)
C10 0.047(4) 0.050(3) 0.107(5) -0.013(3) -0.014(3) 0.001(3)
C11 0.072(5) 0.108(5) 0.076(4) -0.032(4) -0.015(3) -0.001(4)
C12 0.066(5) 0.081(5) 0.175(8) -0.012(5) -0.057(5) 0.010(4)
C13 0.050(3) 0.043(3) 0.044(2) -0.0026(19) 0.000(2) 0.009(2)
C14 0.207(11) 0.275(13) 0.042(4) -0.028(5) -0.019(5) 0.200(11)
C16 0.178(12) 0.58(3) 0.073(6) -0.010(10) -0.041(6) 0.232(18)
C17 0.042(3) 0.033(2) 0.048(3) 0.0067(19) 0.002(2) 0.003(2)
C18 0.075(4) 0.042(3) 0.042(3) 0.002(2) 0.000(3) -0.002(3)
C19 0.090(5) 0.043(3) 0.045(3) 0.000(2) 0.008(3) 0.009(3)
C20 0.101(6) 0.102(5) 0.077(4) 0.007(4) 0.033(4) -0.023(5)
C21 0.092(5) 0.049(3) 0.058(3) -0.010(2) -0.004(3) -0.015(3)
C22 0.121(6) 0.076(4) 0.049(3) -0.014(3) 0.004(3) -0.027(4)
C23 0.155(9) 0.123(7) 0.100(6) 0.001(5) -0.059(6) -0.019(7)
C24 0.207(11) 0.118(6) 0.068(4) -0.025(4) 0.000(5) -0.083(7)
N1 0.059(3) 0.0231(17) 0.058(2) -0.0034(15) -0.002(2) 0.005(2)
N2 0.056(3) 0.0314(18) 0.058(2) -0.0083(19) 0.0006(19) 0.006(2)
N3 0.077(3) 0.0354(19) 0.047(2) -0.0121(18) -0.002(2) -0.008(2)
N4 0.081(3) 0.0266(17) 0.043(2) 0.0020(15) 0.007(2) -0.0042(19)
O1 0.143(4) 0.0272(18) 0.096(3) -0.0042(18) -0.040(3) 0.002(2)
O2 0.114(4) 0.0298(17) 0.080(3) -0.0002(16) -0.043(2) -0.004(2)
O3 0.058(2) 0.0334(16) 0.089(3) -0.0133(17) 0.000(2) 0.0142(17)
O4 0.101(3) 0.061(2) 0.062(2) -0.0261(18) 0.005(2) 0.024(2)
O5 0.093(3) 0.060(2) 0.061(2) 0.0117(17) 0.018(2) -0.008(2)
O6 0.072(3) 0.0321(16) 0.0565(19) 0.0023(15) 0.0057(16) 0.0053(17)
O7 0.091(4) 0.129(4) 0.087(3) 0.040(3) 0.017(3) 0.031(3)
O8 0.098(3) 0.081(3) 0.049(2) 0.0118(18) 0.005(2) -0.023(2)
S1 0.0734(10) 0.0389(6) 0.0442(6) -0.0070(5) 0.0097(6) 0.0030(6)
C15 0.29(2) 0.185(14) 0.31(2) 0.088(14) -0.17(2) -0.076(15)

loop_
_atom_type_symbol
_atom_type_description
_atom_type_scat_dispersion_real
_atom_type_scat_dispersion_imag
_atom_type_scat_source
C C 0.0033 0.0016 'International Tables Vol C Tables 4.2.6.8 and 6.1.1.4'
H H 0.0000 0.0000 'International Tables Vol C Tables 4.2.6.8 and 6.1.1.4'
N N 0.0061 0.0033 'International Tables Vol C Tables 4.2.6.8 and 6.1.1.4'
O O 0.0106 0.0060 'International Tables Vol C Tables 4.2.6.8 and 6.1.1.4'
S S 0.1246 0.1234 'International Tables Vol C Tables 4.2.6.8 and 6.1.1.4'

loop_
_geom_angle_atom_site_label_1
_geom_angle_atom_site_label_2
_geom_angle_atom_site_label_3
_geom_angle
C2 C1 H1A 111.6
C2 C1 H1B 111.2
H1A C1 H1B 107.3
C2 C1 H1C 111.6
H1A C1 H1C 107.4
H1B C1 H1C 107.4
C3 C2 C1 114.4(13)
C3 C2 C4 115.3(8)
C1 C2 C4 112.2(9)
C3 C2 H2 104.3
C1 C2 H2 104.5
C4 C2 H2 104.6
C2 C3 H3A 109.9
C2 C3 H3B 110.2
H3A C3 H3B 109.1
C2 C3 H3C 109.5
H3A C3 H3C 109.1
H3B C3 H3C 109.0
C5 C4 C2 116.0(5)
C5 C4 H4A 108.3
C2 C4 H4A 108.2
C5 C4 H4B 108.3
C2 C4 H4B 108.3
H4A C4 H4B 107.4
N1 C5 C4 112.0(4)
N1 C5 C6 111.8(4)
C4 C5 C6 109.8(4)
N1 C5 H5 107.7
C4 C5 H5 107.7
C6 C5 H5 107.7
O1 C6 O2 123.2(5)
O1 C6 C5 124.3(5)
O2 C6 C5 112.4(4)
O2 C7 H7A 109.5
O2 C7 H7B 109.5
H7A C7 H7B 109.5
O2 C7 H7C 109.5
H7A C7 H7C 109.5
H7B C7 H7C 109.5
O3 C8 N1 122.1(4)
O3 C8 C9 118.8(5)
N1 C8 C9 119.0(4)
N2 C9 C8 111.8(4)
N2 C9 C10 108.6(4)
C8 C9 C10 112.9(4)
N2 C9 H9 107.8
C8 C9 H9 107.8
C10 C9 H9 107.8
C11 C10 C9 114.8(5)
C11 C10 C12 111.5(6)
C9 C10 C12 111.0(5)
C11 C10 H10 106.3
C9 C10 H10 106.3
C12 C10 H10 106.3
C10 C11 H11A 109.5
C10 C11 H11B 109.5
H11A C11 H11B 109.5
C10 C11 H11C 109.4
H11A C11 H11C 109.5
H11B C11 H11C 109.5
C10 C12 H12A 109.5
C10 C12 H12B 109.5
H12A C12 H12B 109.5
C10 C12 H12C 109.5
H12A C12 H12C 109.5
H12B C12 H12C 109.5
N3 C13 C17 110.3(4)
N3 C13 C14 104.2(5)
C17 C13 C14 109.7(4)
N3 C13 H13 110.9
C17 C13 H13 110.8
C14 C13 H13 110.8
C15 C14 C16 106.7(9)
C15 C14 C13 108.2(9)
C16 C14 C13 101.8(7)
C15 C14 H14 113.0
C16 C14 H14 113.3
C13 C14 H14 113.1
C14 C16 H16A 110.4
C14 C16 H16B 110.3
H16A C16 H16B 108.5
C14 C16 H16C 110.6
H16A C16 H16C 108.5
H16B C16 H16C 108.5
O6 C17 N4 122.4(4)
O6 C17 C13 120.9(4)
N4 C17 C13 116.7(4)
N4 C18 C19 110.7(5)
N4 C18 C21 109.3(4)
C19 C18 C21 110.5(4)
N4 C18 H18 108.8
C19 C18 H18 108.8
C21 C18 H18 108.7
O7 C19 O8 124.4(6)
O7 C19 C18 125.4(5)
O8 C19 C18 110.2(6)
O8 C20 H20A 109.4
O8 C20 H20B 109.5
H20A C20 H20B 109.5
O8 C20 H20C 109.5
H20A C20 H20C 109.5
H20B C20 H20C 109.5
C22 C21 C18 115.8(5)
C22 C21 H21A 108.4
C18 C21 H21A 108.3
C22 C21 H21B 108.3
C18 C21 H21B 108.3
H21A C21 H21B 107.4
C23 C22 C21 113.1(6)
C23 C22 C24 109.2(8)
C21 C22 C24 108.0(5)
C23 C22 H22 108.8
C21 C22 H22 108.9
C24 C22 H22 108.8
C22 C23 H23A 109.4
C22 C23 H23B 109.5
H23A C23 H23B 109.5
C22 C23 H23C 109.4
H23A C23 H23C 109.5
H23B C23 H23C 109.5
C22 C24 H24A 109.5
C22 C24 H24B 109.5
H24A C24 H24B 109.5
C22 C24 H24C 109.4
H24A C24 H24C 109.5
H24B C24 H24C 109.5
C8 N1 C5 121.9(4)
C8 N1 H1 119.0
C5 N1 H1 119.1
C9 N2 S1 120.8(3)
C9 N2 H2A 119.6
S1 N2 H2A 119.6
C13 N3 S1 118.4(3)
C13 N3 H3 120.8
S1 N3 H3 120.8
C17 N4 C18 121.0(4)
C17 N4 H4 119.5
C18 N4 H4 119.5
C6 O2 C7 117.5(4)
C19 O8 C20 116.8(6)
O4 S1 O5 120.8(2)
O4 S1 N3 106.0(3)
O5 S1 N3 106.5(2)
O4 S1 N2 107.3(2)
O5 S1 N2 107.5(2)
N3 S1 N2 108.3(2)
C14 C15 H15A 109.4
C14 C15 H15B 109.6
H15A C15 H15B 109.5
C14 C15 H15C 109.5
H15A C15 H15C 109.4
H15B C15 H15C 109.5

loop_
_geom_bond_atom_site_label_1
_geom_bond_atom_site_label_2
_geom_bond_distance
C1 C2 1.405(17)
C1 H1A 0.9787
C1 H1B 0.9782
C1 H1C 0.9788
C2 C3 1.343(14)
C2 C4 1.524(9)
C2 H2 0.9800
C3 H3A 0.9635
C3 H3B 0.9636
C3 H3C 0.9634
C4 C5 1.511(8)
C4 H4A 0.9700
C4 H4B 0.9700
C5 N1 1.430(6)
C5 C6 1.530(7)
C5 H5 0.9800
C6 O1 1.195(6)
C6 O2 1.302(6)
C7 O2 1.444(7)
C7 H7A 0.9600
C7 H7B 0.9600
C7 H7C 0.9600
C8 O3 1.246(6)
C8 N1 1.321(6)
C8 C9 1.531(7)
C9 N2 1.461(6)
C9 C10 1.532(8)
C9 H9 0.9800
C10 C11 1.508(9)
C10 C12 1.535(9)
C10 H10 0.9800
C11 H11A 0.9600
C11 H11B 0.9600
C11 H11C 0.9600
C12 H12A 0.9600
C12 H12B 0.9600
C12 H12C 0.9600
C13 N3 1.460(6)
C13 C17 1.520(6)
C13 C14 1.647(12)
C13 H13 0.9800
C14 C15 1.518(2)
C14 C16 1.523(2)
C14 H14 0.9800
C16 H16A 0.9697
C16 H16B 0.9697
C16 H16C 0.9699
C17 O6 1.239(5)
C17 N4 1.319(5)
C18 N4 1.447(6)
C18 C19 1.527(9)
C18 C21 1.544(7)
C18 H18 0.9800
C19 O7 1.173(7)
C19 O8 1.313(6)
C20 O8 1.451(8)
C20 H20A 0.9600
C20 H20B 0.9600
C20 H20C 0.9600
C21 C22 1.507(8)
C21 H21A 0.9700
C21 H21B 0.9700
C22 C23 1.498(11)
C22 C24 1.543(9)
C22 H22 0.9800
C23 H23A 0.9600
C23 H23B 0.9600
C23 H23C 0.9600
C24 H24A 0.9600
C24 H24B 0.9600
C24 H24C 0.9600
N1 H1 0.8600
N2 S1 1.630(4)
N2 H2A 0.8600
N3 S1 1.626(5)
N3 H3 0.8600
N4 H4 0.8600
O4 S1 1.424(3)
O5 S1 1.425(4)
C15 H15A 0.9602
C15 H15B 0.9602
C15 H15C 0.9602

loop_
_geom_torsion_atom_site_label_1
_geom_torsion_atom_site_label_2
_geom_torsion_atom_site_label_3
_geom_torsion_atom_site_label_4
_geom_torsion
C3 C2 C4 C5 -61.8(17)
C1 C2 C4 C5 164.8(11)
C2 C4 C5 N1 -60.8(7)
C2 C4 C5 C6 174.4(5)
N1 C5 C6 O1 135.7(6)
C4 C5 C6 O1 -99.3(7)
N1 C5 C6 O2 -44.9(6)
C4 C5 C6 O2 80.0(6)
O3 C8 C9 N2 150.3(4)
N1 C8 C9 N2 -33.1(6)
O3 C8 C9 C10 -86.8(6)
N1 C8 C9 C10 89.7(6)
N2 C9 C10 C11 61.3(6)
C8 C9 C10 C11 -63.3(6)
N2 C9 C10 C12 -171.2(5)
C8 C9 C10 C12 64.2(7)
N3 C13 C14 C15 171.0(8)
C17 C13 C14 C15 52.9(10)
N3 C13 C14 C16 -76.9(8)
C17 C13 C14 C16 165.1(7)
N3 C13 C17 O6 -34.5(6)
C14 C13 C17 O6 79.7(7)
N3 C13 C17 N4 145.1(5)
C14 C13 C17 N4 -100.7(6)
N4 C18 C19 O7 -28.6(7)
C21 C18 C19 O7 92.5(7)
N4 C18 C19 O8 151.9(4)
C21 C18 C19 O8 -86.9(5)
N4 C18 C21 C22 -169.3(6)
C19 C18 C21 C22 68.7(7)
C18 C21 C22 C23 62.2(9)
C18 C21 C22 C24 -176.8(7)
O3 C8 N1 C5 -4.1(7)
C9 C8 N1 C5 179.4(4)
C4 C5 N1 C8 152.1(5)
C6 C5 N1 C8 -84.1(6)
C8 C9 N2 S1 -69.0(5)
C10 C9 N2 S1 165.7(4)
C17 C13 N3 S1 -85.3(4)
C14 C13 N3 S1 157.0(5)
O6 C17 N4 C18 0.3(8)
C13 C17 N4 C18 -179.3(5)
C19 C18 N4 C17 -72.3(6)
C21 C18 N4 C17 165.8(5)
O1 C6 O2 C7 2.0(10)
C5 C6 O2 C7 -177.3(6)
O7 C19 O8 C20 -2.9(8)
C18 C19 O8 C20 176.6(4)
C13 N3 S1 O4 177.8(3)
C13 N3 S1 O5 -52.4(4)
C13 N3 S1 N2 62.9(4)
C9 N2 S1 O4 6.2(5)
C9 N2 S1 O5 -125.1(4)
C9 N2 S1 N3 120.2(4)
